data_9004947
loop_
_publ_author_name
'Lenaz, D.'
'Princivalle, F.'

_publ_section_title
;
 The crystal chemistry of detrital chromian spinel from the
 southeastern Alps and Outer Dinarides: The discrimination of
 supplies from areas of similar tectonic setting?
 Sample: IB_PICO2
;
_journal_name_full 'The Canadian Mineralogist'
_journal_page_first 1305
_journal_page_last 1314
_journal_paper_doi 10.2113/gscanmin.43.4.1305
_journal_volume 43
_journal_year 2005
_chemical_formula_sum 'Al1.587 Cr0.381 Fe0.263 Mg0.755 Mn0.003 Ni0.005 O4 Si0.001 Ti0.001 Zn0.004'
_chemical_name_mineral Spinel
_space_group_IT_number 227
_symmetry_space_group_name_Hall '-F 4vw 2vw 3'
_symmetry_space_group_name_H-M 'F d -3 m :2'
_cell_angle_alpha 90
_cell_angle_beta 90
_cell_angle_gamma 90
_cell_length_a 8.1513
_cell_length_b 8.1513
_cell_length_c 8.1513
_cell_formula_units_Z 8
_cell_volume 541.602
_database_code_amcsd 0006045
_exptl_crystal_density_diffrn 3.936
_cod_original_cell_volume 541.603
_cod_original_sg_symbol_H-M 'F d -3 m'
_cod_original_formula_sum 'Al1.587 Fe.263 Mg.755 Mn.003 Si.001 Zn.004 Cr.381 Ni.005 Ti.001 O4'
_cod_database_code 9004947

loop_
_space_group_symop_operation_xyz
x,y,z
x,1/2+y,1/2+z
1/2+x,y,1/2+z
1/2+x,1/2+y,z
3/4+z,1/2-x,1/4+y
3/4+z,-x,3/4+y
1/4+z,1/2-x,3/4+y
1/4+z,-x,1/4+y
3/4-y,1/2+z,1/4-x
3/4-y,+z,3/4-x
1/4-y,1/2+z,3/4-x
1/4-y,+z,1/4-x
3/4+x,1/2-y,1/4+z
3/4+x,-y,3/4+z
1/4+x,1/2-y,3/4+z
1/4+x,-y,1/4+z
3/4-z,1/2+x,1/4-y
3/4-z,+x,3/4-y
1/4-z,1/2+x,3/4-y
1/4-z,+x,1/4-y
3/4+y,1/2-z,1/4+x
3/4+y,-z,3/4+x
1/4+y,1/2-z,3/4+x
1/4+y,-z,1/4+x
3/4-x,1/2+y,1/4-z
3/4-x,+y,3/4-z
1/4-x,1/2+y,3/4-z
1/4-x,+y,1/4-z
1/2+x,3/4-z,1/4-y
1/2+x,1/4-z,3/4-y
+x,3/4-z,3/4-y
+x,1/4-z,1/4-y
1/2-z,3/4+y,1/4+x
1/2-z,1/4+y,3/4+x
-z,3/4+y,3/4+x
-z,1/4+y,1/4+x
1/2+y,3/4-x,1/4-z
1/2+y,1/4-x,3/4-z
+y,3/4-x,3/4-z
+y,1/4-x,1/4-z
1/2-x,3/4+z,1/4+y
1/2-x,1/4+z,3/4+y
-x,3/4+z,3/4+y
-x,1/4+z,1/4+y
1/2+z,3/4-y,1/4-x
1/2+z,1/4-y,3/4-x
+z,3/4-y,3/4-x
+z,1/4-y,1/4-x
1/2-y,3/4+x,1/4+z
1/2-y,1/4+x,3/4+z
-y,3/4+x,3/4+z
-y,1/4+x,1/4+z
x,1/2+z,1/2+y
x,+z,+y
1/2+x,1/2+z,+y
1/2+x,+z,1/2+y
-z,1/2-y,1/2-x
-z,-y,-x
1/2-z,1/2-y,-x
1/2-z,-y,1/2-x
y,1/2+x,1/2+z
y,+x,+z
1/2+y,1/2+x,+z
1/2+y,+x,1/2+z
-x,1/2-z,1/2-y
-x,-z,-y
1/2-x,1/2-z,-y
1/2-x,-z,1/2-y
z,1/2+y,1/2+x
z,+y,+x
1/2+z,1/2+y,+x
1/2+z,+y,1/2+x
-y,1/2-x,1/2-z
-y,-x,-z
1/2-y,1/2-x,-z
1/2-y,-x,1/2-z
3/4+z,1/4+x,1/2-y
3/4+z,3/4+x,-y
1/4+z,1/4+x,-y
1/4+z,3/4+x,1/2-y
3/4-y,1/4-z,1/2+x
3/4-y,3/4-z,+x
1/4-y,1/4-z,+x
1/4-y,3/4-z,1/2+x
3/4+x,1/4+y,1/2-z
3/4+x,3/4+y,-z
1/4+x,1/4+y,-z
1/4+x,3/4+y,1/2-z
3/4-z,1/4-x,1/2+y
3/4-z,3/4-x,+y
1/4-z,1/4-x,+y
1/4-z,3/4-x,1/2+y
3/4+y,1/4+z,1/2-x
3/4+y,3/4+z,-x
1/4+y,1/4+z,-x
1/4+y,3/4+z,1/2-x
3/4-x,1/4-y,1/2+z
3/4-x,3/4-y,+z
1/4-x,1/4-y,+z
1/4-x,3/4-y,1/2+z
-z,3/4+x,3/4+y
-z,1/4+x,1/4+y
1/2-z,3/4+x,1/4+y
1/2-z,1/4+x,3/4+y
y,3/4-z,3/4-x
y,1/4-z,1/4-x
1/2+y,3/4-z,1/4-x
1/2+y,1/4-z,3/4-x
-x,3/4+y,3/4+z
-x,1/4+y,1/4+z
1/2-x,3/4+y,1/4+z
1/2-x,1/4+y,3/4+z
z,3/4-x,3/4-y
z,1/4-x,1/4-y
1/2+z,3/4-x,1/4-y
1/2+z,1/4-x,3/4-y
-y,3/4+z,3/4+x
-y,1/4+z,1/4+x
1/2-y,3/4+z,1/4+x
1/2-y,1/4+z,3/4+x
x,3/4-y,3/4-z
x,1/4-y,1/4-z
1/2+x,3/4-y,1/4-z
1/2+x,1/4-y,3/4-z
1/4-x,1/2+z,3/4-y
1/4-x,+z,1/4-y
3/4-x,1/2+z,1/4-y
3/4-x,+z,3/4-y
1/4+z,1/2-y,3/4+x
1/4+z,-y,1/4+x
3/4+z,1/2-y,1/4+x
3/4+z,-y,3/4+x
1/4-y,1/2+x,3/4-z
1/4-y,+x,1/4-z
3/4-y,1/2+x,1/4-z
3/4-y,+x,3/4-z
1/4+x,1/2-z,3/4+y
1/4+x,-z,1/4+y
3/4+x,1/2-z,1/4+y
3/4+x,-z,3/4+y
1/4-z,1/2+y,3/4-x
1/4-z,+y,1/4-x
3/4-z,1/2+y,1/4-x
3/4-z,+y,3/4-x
1/4+y,1/2-x,3/4+z
1/4+y,-x,1/4+z
3/4+y,1/2-x,1/4+z
3/4+y,-x,3/4+z
3/4-x,3/4-z,y
3/4-x,1/4-z,1/2+y
1/4-x,3/4-z,1/2+y
1/4-x,1/4-z,y
3/4+z,3/4+y,-x
3/4+z,1/4+y,1/2-x
1/4+z,3/4+y,1/2-x
1/4+z,1/4+y,-x
3/4-y,3/4-x,z
3/4-y,1/4-x,1/2+z
1/4-y,3/4-x,1/2+z
1/4-y,1/4-x,z
3/4+x,3/4+z,-y
3/4+x,1/4+z,1/2-y
1/4+x,3/4+z,1/2-y
1/4+x,1/4+z,-y
3/4-z,3/4-y,x
3/4-z,1/4-y,1/2+x
1/4-z,3/4-y,1/2+x
1/4-z,1/4-y,x
3/4+y,3/4+x,-z
3/4+y,1/4+x,1/2-z
1/4+y,3/4+x,1/2-z
1/4+y,1/4+x,-z
-z,-x,-y
-z,1/2-x,1/2-y
1/2-z,-x,1/2-y
1/2-z,1/2-x,-y
y,z,x
y,1/2+z,1/2+x
1/2+y,z,1/2+x
1/2+y,1/2+z,x
-x,-y,-z
-x,1/2-y,1/2-z
1/2-x,-y,1/2-z
1/2-x,1/2-y,-z
z,x,y
z,1/2+x,1/2+y
1/2+z,x,1/2+y
1/2+z,1/2+x,y
-y,-z,-x
-y,1/2-z,1/2-x
1/2-y,-z,1/2-x
1/2-y,1/2-z,-x

loop_
_atom_site_label
_atom_site_fract_x
_atom_site_fract_y
_atom_site_fract_z
_atom_site_occupancy
_atom_site_U_iso_or_equiv
AlT 0.12500 0.12500 0.12500 0.09300 0.00260
Fe2+T 0.12500 0.12500 0.12500 0.23300 0.00260
Fe3+T 0.12500 0.12500 0.12500 0.00700 0.00260
MgT 0.12500 0.12500 0.12500 0.65900 0.00260
MnT 0.12500 0.12500 0.12500 0.00300 0.00260
SiT 0.12500 0.12500 0.12500 0.00100 0.00260
ZnT 0.12500 0.12500 0.12500 0.00400 0.00260
AlM 0.50000 0.50000 0.50000 0.74700 0.00510
Fe3+M 0.50000 0.50000 0.50000 0.01150 0.00510
MgM 0.50000 0.50000 0.50000 0.04800 0.00510
CrM 0.50000 0.50000 0.50000 0.19050 0.00510
NiM 0.50000 0.50000 0.50000 0.00250 0.00510
TiM 0.50000 0.50000 0.50000 0.00050 0.00510
O 0.26349 0.26349 0.26349 1.00000 0.00590

loop_
_cod_related_entry_id
_cod_related_entry_database
_cod_related_entry_code
1 AMCSD 0006045
